data_5000151
loop_
_publ_author_name
'Pierce-Butler, M.'

_publ_section_title
;
 Structures of 2,4,6-trinitro-1.3-benzenediol 2/3-hydrate and
 2,4,6-trinitro-1,3,5-benzenetriol 2/3-hydrate
;
_journal_issue 12
_journal_name_full 'Acta Crystallographica Section B'
_journal_page_first 3097
_journal_page_last 3100
_journal_paper_doi 10.1107/S0567740882010954
_journal_volume 38
_journal_year 1982
_chemical_formula_sum 'C6 H4.339 N3 O8.669'
_space_group_IT_number 165
_symmetry_cell_setting hexagonal
_symmetry_Int_Tables_number 165
_symmetry_space_group_name_Hall '-P 3 2"c'
_symmetry_space_group_name_H-M 'P -3 c 1'
_cell_angle_alpha 90
_cell_angle_beta 90
_cell_angle_gamma 120
_cell_formula_units_Z 6
_cell_length_a 12.6077(4)
_cell_length_b 12.6077(4)
_cell_length_c 10.1147(15)
_cod_database_code 5000151

loop_
_symmetry_equiv_pos_site_id
_symmetry_equiv_pos_as_xyz
1 x,y,z
2 -y,x-y,z
3 -x+y,-x,z
4 -y,-x,1/2+z
5 -x+y,y,1/2+z
6 x,x-y,1/2+z
7 -x,-y,-z
8 y,-x+y,-z
9 x-y,x,-z
10 y,x,-1/2-z
11 x-y,-y,-1/2-z
12 -x,-x+y,-1/2-z

loop_
_atom_site_label
_atom_site_type_symbol
_atom_site_fract_x
_atom_site_fract_y
_atom_site_fract_z
O3 O 0.66670 0.33330 0.10470
O1 O 0.35970 0.52680 0.10900
N1 N 0.12690 0.29590 0.09380
O11 O 0.03240 0.19760 0.09830
O12 O 0.14020 0.38100 0.02210
N2 N 0.55140 0.55140 0.25000
O21 O 0.55280 0.64000 0.29980
C1 C 0.33880 0.42720 0.17480
C2 C 0.22970 0.31400 0.17550
C3 C 0.21800 0.21800 0.25000
C6 C 0.43500 0.43500 0.25000
H1 H 0.14700 0.14700 0.25000
H2 H 0.30500 0.50900 0.05200
C2I* C 0.31400 0.22970 0.32450
C1I* C 0.42720 0.33880 0.32520
O21I* O 0.64000 0.55280 0.20020
N1I* N 0.29590 0.12690 0.40620
O1I* O 0.52680 0.35970 0.39100
O11I* O 0.19760 0.03240 0.40170
O12I* O 0.38100 0.14020 0.47790
H2I* H 0.50900 0.30500 0.44800

loop_
_atom_type_symbol
_atom_type_radius_bond
C 0.68
H 0.23
N 0.68
O 0.68
